data_7100197
loop_
_publ_author_name
'Parthasarathi Dastidar'
'Amitava Das'
'D.Amilan Jose'
'D.Krishna Kumar'

_publ_section_title
;
First Snapshot of A Nonpolymeric Hydrogelator
Interacting with its Gelling solvents
;
_journal_name_full 'Chemical Communications'
_journal_paper_doi 10.1039/b506941f
_journal_year 2005
_chemical_formula_sum 'C11 H10 N4 O'
_chemical_formula_weight 214.23
_space_group_IT_number 41
_symmetry_cell_setting orthorhombic
_symmetry_space_group_name_Hall 'A 2 -2ab'
_symmetry_space_group_name_H-M 'A b a 2'
_cell_angle_alpha 90.00
_cell_angle_beta 90.00
_cell_angle_gamma 90.00
_cell_formula_units_Z 4
_cell_length_a 13.713(6)
_cell_length_b 6.977(3)
_cell_length_c 10.013(4)
_cell_measurement_temperature 100(2)
_cell_volume 957.9(7)
_diffrn_ambient_temperature 100(2)
_exptl_crystal_density_diffrn 1.485
_cod_depositor_comments
;
The following automatic conversions were performed:
'_symmetry_cell_setting' value 'ORTHORHOMBIC' changed to 'orthorhombic'
according to '/home/saulius/struct/CIF-dictionaries/cif_core.dic'
dictionary named 'cif_core.dic' version 2.4.1 from 2010-06-29.

Automatic conversion script
Id: cif_fix_enum 1527 2010-12-29 10:47:43Z saulius 
;
_cod_database_code 7100197

loop_
_symmetry_equiv_pos_as_xyz
'x, y, z'
'-x, -y, z'
'x+1/2, -y+1/2, z'
'-x+1/2, y+1/2, z'
'x, y+1/2, z+1/2'
'-x, -y+1/2, z+1/2'
'x+1/2, -y+1, z+1/2'
'-x+1/2, y+1, z+1/2'

loop_
_atom_site_label
_atom_site_type_symbol
_atom_site_fract_x
_atom_site_fract_y
_atom_site_fract_z
_atom_site_U_iso_or_equiv
_atom_site_adp_type
_atom_site_occupancy
_atom_site_symmetry_multiplicity
_atom_site_calc_flag
_atom_site_refinement_flags
_atom_site_disorder_assembly
_atom_site_disorder_group
O9 O 0.5000 0.0000 0.72785(19) 0.0236(5) Uani 1 2 d S . .
C8 C 0.5000 0.0000 0.8501(3) 0.0162(5) Uani 1 2 d S . .
N7 N 0.45025(12) 0.1325(2) 0.92547(16) 0.0177(4) Uani 1 1 d . . .
N1 N 0.36917(10) 0.5234(2) 0.69934(17) 0.0198(4) Uani 1 1 d . . .
C5 C 0.32831(13) 0.5998(3) 0.9255(2) 0.0204(4) Uani 1 1 d . . .
C6 C 0.32999(13) 0.6420(3) 0.7900(2) 0.0207(4) Uani 1 1 d . . .
C4 C 0.36936(13) 0.4297(3) 0.9698(2) 0.0183(4) Uani 1 1 d . . .
C3 C 0.40901(12) 0.3024(3) 0.87642(19) 0.0156(4) Uani 1 1 d . . .
C2 C 0.40639(14) 0.3554(3) 0.7414(2) 0.0190(4) Uani 1 1 d . . .
H2 H 0.4331(17) 0.272(4) 0.678(3) 0.023(7) Uiso 1 1 d . . .
H6 H 0.3016(17) 0.768(4) 0.757(3) 0.026(6) Uiso 1 1 d . . .
H5 H 0.2984(16) 0.685(4) 0.989(3) 0.021(6) Uiso 1 1 d . . .
H4 H 0.3710(16) 0.396(4) 1.061(3) 0.017(5) Uiso 1 1 d . . .
H7 H 0.4367(17) 0.104(4) 1.005(3) 0.019(6) Uiso 1 1 d . . .

loop_
_atom_site_aniso_label
_atom_site_aniso_U_11
_atom_site_aniso_U_22
_atom_site_aniso_U_33
_atom_site_aniso_U_23
_atom_site_aniso_U_13
_atom_site_aniso_U_12
O9 0.0365(10) 0.0179(9) 0.0163(11) 0.000 0.000 0.0050(8)
C8 0.0213(11) 0.0137(11) 0.0137(14) 0.000 0.000 -0.0028(9)
N7 0.0275(8) 0.0156(8) 0.0100(7) 0.0024(6) 0.0016(7) 0.0027(6)
N1 0.0236(8) 0.0204(7) 0.0155(7) 0.0043(7) -0.0009(7) 0.0008(6)
C5 0.0233(9) 0.0189(8) 0.0190(9) -0.0012(8) 0.0022(8) 0.0027(7)
C6 0.0224(9) 0.0193(8) 0.0204(9) 0.0057(8) -0.0008(8) 0.0026(7)
C4 0.0222(9) 0.0182(9) 0.0146(9) 0.0000(8) -0.0003(7) -0.0004(7)
C3 0.0178(9) 0.0127(8) 0.0162(8) 0.0013(7) -0.0024(7) -0.0002(6)
C2 0.0223(9) 0.0182(8) 0.0165(9) 0.0002(7) 0.0023(7) -0.0001(6)

loop_
_geom_bond_atom_site_label_1
_geom_bond_atom_site_label_2
_geom_bond_distance
_geom_bond_site_symmetry_2
_geom_bond_publ_flag
O9 C8 1.224(3) . ?
C8 N7 1.375(2) 2_655 ?
C8 N7 1.375(2) . ?
N7 C3 1.403(2) . ?
N7 H7 0.84(3) . ?
N1 C6 1.340(3) . ?
N1 C2 1.347(2) . ?
C5 C4 1.387(3) . ?
C5 C6 1.389(3) . ?
C5 H5 0.96(3) . ?
C6 H6 1.02(3) . ?
C4 C3 1.399(3) . ?
C4 H4 0.94(3) . ?
C3 C2 1.401(3) . ?
C2 H2 0.93(3) . ?
